data_7126951
loop_
_publ_author_name
'Yu, Yang'
'Wang, Xin-Yu'
'Peng, Ju-Yin'
'Liu, Tao'
'Zhao, Yu-Long'

_publ_section_title
;
 Copper-catalyzed cascade cyclization reaction of 3-aminocyclobutenones
 with electron-deficient internal alkynes: synthesis of fully substituted
 indoles.
;
_journal_issue 68
_journal_name_full 'Chemical communications (Cambridge, England)'
_journal_page_first 9815
_journal_page_last 9818
_journal_paper_doi 10.1039/d0cc00512f
_journal_volume 56
_journal_year 2020
_chemical_formula_sum 'C25 H25 N O8'
_chemical_formula_weight 467.46
_space_group_crystal_system orthorhombic
_space_group_IT_number 33
_space_group_name_Hall 'P 2c -2n'
_space_group_name_H-M_alt 'P n a 21'
_atom_sites_solution_hydrogens geom
_audit_creation_method SHELXL-2014
_audit_update_record
;
2019-11-26 deposited with the CCDC.	2020-07-21 downloaded from the CCDC.
;
_cell_angle_alpha 90
_cell_angle_beta 90
_cell_angle_gamma 90
_cell_formula_units_Z 4
_cell_length_a 11.712(2)
_cell_length_b 11.717(2)
_cell_length_c 17.423(3)
_cell_measurement_reflns_used 9041
_cell_measurement_temperature 298(2)
_cell_measurement_theta_max 63.63
_cell_measurement_theta_min 3.77
_cell_volume 2390.9(7)
_computing_cell_refinement 'Bruker SMART'
_computing_data_collection 'Bruker SMART'
_computing_data_reduction 'Bruker SAINT'
_computing_molecular_graphics 'Bruker SHELXTL'
_computing_publication_material 'Bruker SHELXTL'
_computing_structure_refinement 'SHELXL-2014 (Sheldrick, 2014)'
_computing_structure_solution 'Bruker SHELXTL'
_diffrn_ambient_temperature 298(2)
_diffrn_measured_fraction_theta_full 0.913
_diffrn_measured_fraction_theta_max 0.993
_diffrn_measurement_device_type 'CCD area detector'
_diffrn_measurement_method 'phi and omega scans'
_diffrn_radiation_type CuK\a
_diffrn_radiation_wavelength 1.54178
_diffrn_reflns_av_R_equivalents 0.0354
_diffrn_reflns_av_unetI/netI 0.0357
_diffrn_reflns_Laue_measured_fraction_full 0.913
_diffrn_reflns_Laue_measured_fraction_max 0.993
_diffrn_reflns_limit_h_max 13
_diffrn_reflns_limit_h_min -13
_diffrn_reflns_limit_k_max 13
_diffrn_reflns_limit_k_min -12
_diffrn_reflns_limit_l_max 20
_diffrn_reflns_limit_l_min -20
_diffrn_reflns_number 12417
_diffrn_reflns_point_group_measured_fraction_full 0.884
_diffrn_reflns_point_group_measured_fraction_max 0.961
_diffrn_reflns_theta_full 67.679
_diffrn_reflns_theta_max 63.797
_diffrn_reflns_theta_min 4.548
_exptl_absorpt_coefficient_mu 0.815
_exptl_absorpt_correction_T_max 0.929
_exptl_absorpt_correction_T_min 0.898
_exptl_absorpt_correction_type multi-scan
_exptl_absorpt_process_details sadabs
_exptl_crystal_colour colorless
_exptl_crystal_density_diffrn 1.299
_exptl_crystal_description block
_exptl_crystal_F_000 984
_exptl_crystal_size_max 0.15
_exptl_crystal_size_mid 0.11
_exptl_crystal_size_min 0.09
_refine_diff_density_max 0.159
_refine_diff_density_min -0.137
_refine_diff_density_rms 0.034
_refine_ls_abs_structure_details
;
 Flack x determined using 1459 quotients [(I+)-(I-)]/[(I+)+(I-)]
 (Parsons, Flack and Wagner, Acta Cryst. B69 (2013) 249-259).
;
_refine_ls_abs_structure_Flack -0.06(9)
_refine_ls_extinction_coef 0.0082(5)
_refine_ls_extinction_expression Fc^*^=kFc[1+0.001xFc^2^\l^3^/sin(2\q)]^-1/4^
_refine_ls_extinction_method SHELXL
_refine_ls_goodness_of_fit_ref 1.067
_refine_ls_hydrogen_treatment constr
_refine_ls_matrix_type full
_refine_ls_number_parameters 314
_refine_ls_number_reflns 3806
_refine_ls_number_restraints 1
_refine_ls_restrained_S_all 1.067
_refine_ls_R_factor_all 0.0399
_refine_ls_R_factor_gt 0.0329
_refine_ls_shift/su_max 0.000
_refine_ls_shift/su_mean 0.000
_refine_ls_structure_factor_coef Fsqd
_refine_ls_weighting_details 'w=1/[\s^2^(Fo^2^)+(0.0368P)^2^+0.2351P] where P=(Fo^2^+2Fc^2^)/3'
_refine_ls_weighting_scheme calc
_refine_ls_wR_factor_gt 0.0733
_refine_ls_wR_factor_ref 0.0770
_reflns_Friedel_coverage 0.868
_reflns_Friedel_fraction_full 0.852
_reflns_Friedel_fraction_max 0.928
_reflns_number_gt 3391
_reflns_number_total 3806
_reflns_threshold_expression 'I > 2\s(I)'
_cod_data_source_file d0cc00512f3.cif
_cod_data_source_block zhaoyl191120_1_0m
_cod_depositor_comments 'Adding full bibliography for 7126951.cif.'
_cod_original_cell_volume 2390.9(8)
_cod_database_code 7126951
_shelx_space_group_comment
;
The symmetry employed for this shelxl refinement is uniquely defined
by the following loop, which should always be used as a source of
symmetry information in preference to the above space-group names.
They are only intended as comments.
;
_shelxl_version_number 2014-3

loop_
_space_group_symop_operation_xyz
'x, y, z'
'-x, -y, z+1/2'
'x+1/2, -y+1/2, z'
'-x+1/2, y+1/2, z+1/2'

loop_
_atom_site_label
_atom_site_type_symbol
_atom_site_fract_x
_atom_site_fract_y
_atom_site_fract_z
_atom_site_U_iso_or_equiv
_atom_site_adp_type
_atom_site_occupancy
_atom_site_site_symmetry_order
_atom_site_calc_flag
_atom_site_refinement_flags_posn
_atom_site_refinement_flags_adp
_atom_site_refinement_flags_occupancy
_atom_site_disorder_assembly
_atom_site_disorder_group
C1 C 0.2905(2) 0.3640(2) 0.41808(16) 0.0364(6) Uani 1 1 d . . . . .
C2 C 0.2615(2) 0.4642(2) 0.38243(15) 0.0356(6) Uani 1 1 d . . . . .
C3 C 0.1789(2) 0.4364(2) 0.32397(15) 0.0342(6) Uani 1 1 d . . . . .
C4 C 0.1611(2) 0.3176(2) 0.32848(15) 0.0342(6) Uani 1 1 d . . . . .
C5 C 0.0813(2) 0.2595(2) 0.28209(15) 0.0368(6) Uani 1 1 d . . . . .
C6 C 0.0268(3) 0.3262(2) 0.22724(15) 0.0376(7) Uani 1 1 d . . . . .
C7 C 0.0459(3) 0.4449(2) 0.22026(16) 0.0405(7) Uani 1 1 d . . . . .
C8 C 0.1218(2) 0.5024(2) 0.26813(17) 0.0406(7) Uani 1 1 d . . . . .
C9 C 0.2470(2) 0.1578(2) 0.40894(16) 0.0360(6) Uani 1 1 d . . . . .
C10 C 0.2094(3) 0.1227(2) 0.47967(17) 0.0457(7) Uani 1 1 d . . . . .
H10 H 0.1736 0.1737 0.5128 0.055 Uiso 1 1 calc R U . . .
C11 C 0.2256(3) 0.0100(3) 0.5009(2) 0.0582(9) Uani 1 1 d . . . . .
H11 H 0.2012 -0.0151 0.5488 0.070 Uiso 1 1 calc R U . . .
C12 C 0.2776(3) -0.0647(3) 0.4514(2) 0.0597(9) Uani 1 1 d . . . . .
H12 H 0.2877 -0.1405 0.4657 0.072 Uiso 1 1 calc R U . . .
C13 C 0.3148(3) -0.0281(3) 0.3811(2) 0.0593(9) Uani 1 1 d . . . . .
H13 H 0.3495 -0.0793 0.3476 0.071 Uiso 1 1 calc R U . . .
C14 C 0.3011(3) 0.0842(3) 0.35972(18) 0.0497(8) Uani 1 1 d . . . . .
H14 H 0.3282 0.1098 0.3126 0.060 Uiso 1 1 calc R U . . .
C15 C 0.0512(3) 0.1354(3) 0.29309(19) 0.0524(8) Uani 1 1 d . . . . .
H15A H 0.1069 0.0886 0.2678 0.079 Uiso 1 1 calc R U . . .
H15B H -0.0229 0.1208 0.2715 0.079 Uiso 1 1 calc R U . . .
H15C H 0.0502 0.1179 0.3469 0.079 Uiso 1 1 calc R U . . .
C16 C -0.0547(2) 0.2694(2) 0.17295(16) 0.0403(7) Uani 1 1 d . . . . .
C17 C -0.0165(3) 0.5098(3) 0.15889(18) 0.0487(8) Uani 1 1 d . . . . .
C18 C 0.1509(3) 0.6270(3) 0.2572(2) 0.0602(9) Uani 1 1 d . . . . .
H18A H 0.0904 0.6636 0.2282 0.072 Uiso 1 1 calc R U . . .
H18B H 0.1553 0.6638 0.3070 0.072 Uiso 1 1 calc R U . . .
C19 C 0.3105(2) 0.5755(2) 0.40563(16) 0.0388(6) Uani 1 1 d . . . . .
C20 C 0.3726(3) 0.3452(2) 0.48167(17) 0.0420(7) Uani 1 1 d . . . . .
C21 C 0.4269(4) 0.4078(4) 0.6050(2) 0.0845(13) Uani 1 1 d . . . . .
H21A H 0.4854 0.4651 0.6020 0.127 Uiso 1 1 calc R U . . .
H21B H 0.4616 0.3336 0.6061 0.127 Uiso 1 1 calc R U . . .
H21C H 0.3831 0.4190 0.6510 0.127 Uiso 1 1 calc R U . . .
C22 C 0.4803(3) 0.6742(3) 0.4329(3) 0.0838(14) Uani 1 1 d . . . . .
H22A H 0.4658 0.6858 0.4865 0.126 Uiso 1 1 calc R U . . .
H22B H 0.4516 0.7381 0.4043 0.126 Uiso 1 1 calc R U . . .
H22C H 0.5610 0.6672 0.4245 0.126 Uiso 1 1 calc R U . . .
C23 C 0.2623(5) 0.6435(4) 0.2157(3) 0.1063(18) Uani 1 1 d . . . . .
H23A H 0.2550 0.6166 0.1639 0.160 Uiso 1 1 calc R U . . .
H23B H 0.3212 0.6013 0.2414 0.160 Uiso 1 1 calc R U . . .
H23C H 0.2817 0.7231 0.2153 0.160 Uiso 1 1 calc R U . . .
C24 C -0.0558(3) 0.5155(4) 0.0261(2) 0.0694(11) Uani 1 1 d . . . . .
H24A H -0.0261 0.5904 0.0159 0.104 Uiso 1 1 calc R U . . .
H24B H -0.1354 0.5209 0.0386 0.104 Uiso 1 1 calc R U . . .
H24C H -0.0463 0.4684 -0.0186 0.104 Uiso 1 1 calc R U . . .
C25 C -0.2375(3) 0.2784(3) 0.1172(2) 0.0626(10) Uani 1 1 d . . . . .
H25A H -0.2554 0.2003 0.1286 0.094 Uiso 1 1 calc R U . . .
H25B H -0.2053 0.2834 0.0667 0.094 Uiso 1 1 calc R U . . .
H25C H -0.3059 0.3234 0.1195 0.094 Uiso 1 1 calc R U . . .
N1 N 0.23131(19) 0.27492(18) 0.38598(13) 0.0371(5) Uani 1 1 d . . . . .
O1 O -0.15621(16) 0.32084(17) 0.17264(11) 0.0464(5) Uani 1 1 d . . . . .
O2 O -0.0328(2) 0.1879(2) 0.13441(13) 0.0609(6) Uani 1 1 d . . . . .
O3 O 0.00564(18) 0.46534(19) 0.09017(12) 0.0503(5) Uani 1 1 d . . . . .
O4 O -0.0775(3) 0.5894(2) 0.16944(18) 0.0881(9) Uani 1 1 d . . . . .
O5 O 0.42372(17) 0.57104(17) 0.40766(15) 0.0559(6) Uani 1 1 d . . . . .
O6 O 0.25580(19) 0.65866(18) 0.42153(15) 0.0580(6) Uani 1 1 d . . . . .
O7 O 0.3525(2) 0.4167(2) 0.53869(12) 0.0608(6) Uani 1 1 d . . . . .
O8 O 0.4480(2) 0.2765(2) 0.48029(16) 0.0747(8) Uani 1 1 d . . . . .

loop_
_atom_site_aniso_label
_atom_site_aniso_U_11
_atom_site_aniso_U_22
_atom_site_aniso_U_33
_atom_site_aniso_U_23
_atom_site_aniso_U_13
_atom_site_aniso_U_12
C1 0.0402(15) 0.0301(15) 0.0390(15) -0.0021(12) 0.0000(13) 0.0002(11)
C2 0.0408(14) 0.0287(14) 0.0374(14) -0.0028(11) -0.0006(13) 0.0012(12)
C3 0.0376(14) 0.0298(14) 0.0354(13) -0.0004(11) 0.0014(12) 0.0014(11)
C4 0.0351(14) 0.0321(15) 0.0354(14) -0.0001(11) 0.0025(12) -0.0004(11)
C5 0.0388(15) 0.0325(15) 0.0391(15) -0.0009(12) 0.0046(12) -0.0003(12)
C6 0.0377(15) 0.0393(17) 0.0359(15) -0.0052(12) 0.0022(12) 0.0025(12)
C7 0.0406(16) 0.0396(17) 0.0413(15) -0.0014(13) -0.0002(13) 0.0099(13)
C8 0.0466(16) 0.0338(15) 0.0413(15) 0.0002(11) -0.0006(14) 0.0040(13)
C9 0.0408(15) 0.0265(13) 0.0408(14) 0.0040(11) 0.0000(13) -0.0015(11)
C10 0.0591(19) 0.0374(17) 0.0405(15) 0.0030(13) 0.0036(15) 0.0040(14)
C11 0.076(2) 0.0451(19) 0.0536(19) 0.0174(14) 0.0073(18) -0.0006(17)
C12 0.073(2) 0.0307(18) 0.075(2) 0.0102(16) -0.0005(19) 0.0030(16)
C13 0.071(2) 0.0358(18) 0.071(2) -0.0057(16) 0.009(2) 0.0114(16)
C14 0.060(2) 0.0371(17) 0.0514(17) 0.0015(14) 0.0137(16) 0.0026(14)
C15 0.064(2) 0.0416(18) 0.0514(18) 0.0018(14) -0.0077(16) -0.0162(15)
C16 0.0381(15) 0.0459(17) 0.0368(15) -0.0028(13) 0.0018(13) 0.0019(12)
C17 0.0486(18) 0.0441(18) 0.0533(19) 0.0028(14) -0.0100(15) 0.0050(14)
C18 0.086(3) 0.0338(18) 0.061(2) 0.0067(15) -0.0248(19) 0.0009(17)
C19 0.0444(16) 0.0326(16) 0.0392(15) -0.0001(11) -0.0016(13) 0.0009(12)
C20 0.0467(16) 0.0300(15) 0.0494(17) 0.0047(13) -0.0068(15) -0.0036(13)
C21 0.100(3) 0.101(3) 0.053(2) -0.001(2) -0.031(2) -0.006(3)
C22 0.062(2) 0.049(2) 0.141(4) -0.012(2) -0.019(3) -0.0145(17)
C23 0.148(5) 0.071(3) 0.100(4) 0.015(3) 0.026(3) -0.040(3)
C24 0.071(2) 0.084(3) 0.053(2) 0.0243(19) -0.0212(19) -0.007(2)
C25 0.0412(18) 0.086(3) 0.060(2) -0.0156(19) -0.0102(16) -0.0047(17)
N1 0.0450(13) 0.0268(11) 0.0395(12) 0.0045(9) -0.0029(11) 0.0002(10)
O1 0.0362(10) 0.0590(13) 0.0439(11) -0.0096(10) -0.0027(9) 0.0009(9)
O2 0.0604(15) 0.0601(14) 0.0623(14) -0.0252(12) -0.0103(12) 0.0097(12)
O3 0.0497(12) 0.0592(14) 0.0419(11) 0.0123(10) -0.0056(10) 0.0030(10)
O4 0.107(2) 0.0703(17) 0.0865(19) -0.0148(14) -0.0351(17) 0.0501(16)
O5 0.0444(12) 0.0352(11) 0.0881(16) -0.0099(10) -0.0068(12) -0.0024(9)
O6 0.0561(13) 0.0349(11) 0.0830(17) -0.0164(11) -0.0045(12) 0.0061(10)
O7 0.0707(16) 0.0722(16) 0.0395(12) -0.0099(11) -0.0128(11) 0.0122(13)
O8 0.0743(17) 0.0558(15) 0.0939(19) -0.0116(14) -0.0401(15) 0.0187(13)

loop_
_atom_type_symbol
_atom_type_description
_atom_type_scat_dispersion_real
_atom_type_scat_dispersion_imag
_atom_type_scat_source
C C 0.0181 0.0091 'International Tables Vol C Tables 4.2.6.8 and 6.1.1.4'
H H 0.0000 0.0000 'International Tables Vol C Tables 4.2.6.8 and 6.1.1.4'
N N 0.0311 0.0180 'International Tables Vol C Tables 4.2.6.8 and 6.1.1.4'
O O 0.0492 0.0322 'International Tables Vol C Tables 4.2.6.8 and 6.1.1.4'

loop_
_geom_angle_atom_site_label_1
_geom_angle_atom_site_label_2
_geom_angle_atom_site_label_3
_geom_angle
_geom_angle_site_symmetry_1
_geom_angle_site_symmetry_3
_geom_angle_publ_flag
C2 C1 N1 110.0(2) . . ?
C2 C1 C20 128.7(2) . . ?
N1 C1 C20 121.3(2) . . ?
C1 C2 C3 107.0(2) . . ?
C1 C2 C19 122.3(2) . . ?
C3 C2 C19 130.7(2) . . ?
C4 C3 C8 120.6(2) . . ?
C4 C3 C2 106.4(2) . . ?
C8 C3 C2 132.9(2) . . ?
N1 C4 C3 108.0(2) . . ?
N1 C4 C5 129.1(2) . . ?
C3 C4 C5 122.8(2) . . ?
C6 C5 C4 115.3(2) . . ?
C6 C5 C15 121.5(3) . . ?
C4 C5 C15 123.2(2) . . ?
C5 C6 C7 122.7(3) . . ?
C5 C6 C16 118.4(2) . . ?
C7 C6 C16 118.9(3) . . ?
C8 C7 C6 121.7(3) . . ?
C8 C7 C17 119.5(3) . . ?
C6 C7 C17 118.8(3) . . ?
C7 C8 C3 116.8(3) . . ?
C7 C8 C18 122.4(3) . . ?
C3 C8 C18 120.6(3) . . ?
C14 C9 C10 121.5(3) . . ?
C14 C9 N1 118.9(2) . . ?
C10 C9 N1 119.6(3) . . ?
C9 C10 C11 118.8(3) . . ?
C9 C10 H10 120.6 . . ?
C11 C10 H10 120.6 . . ?
C12 C11 C10 120.1(3) . . ?
C12 C11 H11 119.9 . . ?
C10 C11 H11 119.9 . . ?
C13 C12 C11 120.3(3) . . ?
C13 C12 H12 119.9 . . ?
C11 C12 H12 119.9 . . ?
C12 C13 C14 120.3(3) . . ?
C12 C13 H13 119.9 . . ?
C14 C13 H13 119.9 . . ?
C9 C14 C13 119.0(3) . . ?
C9 C14 H14 120.5 . . ?
C13 C14 H14 120.5 . . ?
C5 C15 H15A 109.5 . . ?
C5 C15 H15B 109.5 . . ?
H15A C15 H15B 109.5 . . ?
C5 C15 H15C 109.5 . . ?
H15A C15 H15C 109.5 . . ?
H15B C15 H15C 109.5 . . ?
O2 C16 O1 123.4(3) . . ?
O2 C16 C6 124.9(3) . . ?
O1 C16 C6 111.7(2) . . ?
O4 C17 O3 124.3(3) . . ?
O4 C17 C7 125.4(3) . . ?
O3 C17 C7 110.4(2) . . ?
C23 C18 C8 112.4(3) . . ?
C23 C18 H18A 109.1 . . ?
C8 C18 H18A 109.1 . . ?
C23 C18 H18B 109.1 . . ?
C8 C18 H18B 109.1 . . ?
H18A C18 H18B 107.9 . . ?
O6 C19 O5 124.0(3) . . ?
O6 C19 C2 124.9(3) . . ?
O5 C19 C2 111.1(2) . . ?
O8 C20 O7 125.0(3) . . ?
O8 C20 C1 124.3(3) . . ?
O7 C20 C1 110.6(3) . . ?
O7 C21 H21A 109.5 . . ?
O7 C21 H21B 109.5 . . ?
H21A C21 H21B 109.5 . . ?
O7 C21 H21C 109.5 . . ?
H21A C21 H21C 109.5 . . ?
H21B C21 H21C 109.5 . . ?
O5 C22 H22A 109.5 . . ?
O5 C22 H22B 109.5 . . ?
H22A C22 H22B 109.5 . . ?
O5 C22 H22C 109.5 . . ?
H22A C22 H22C 109.5 . . ?
H22B C22 H22C 109.5 . . ?
C18 C23 H23A 109.5 . . ?
C18 C23 H23B 109.5 . . ?
H23A C23 H23B 109.5 . . ?
C18 C23 H23C 109.5 . . ?
H23A C23 H23C 109.5 . . ?
H23B C23 H23C 109.5 . . ?
O3 C24 H24A 109.5 . . ?
O3 C24 H24B 109.5 . . ?
H24A C24 H24B 109.5 . . ?
O3 C24 H24C 109.5 . . ?
H24A C24 H24C 109.5 . . ?
H24B C24 H24C 109.5 . . ?
O1 C25 H25A 109.5 . . ?
O1 C25 H25B 109.5 . . ?
H25A C25 H25B 109.5 . . ?
O1 C25 H25C 109.5 . . ?
H25A C25 H25C 109.5 . . ?
H25B C25 H25C 109.5 . . ?
C1 N1 C4 108.6(2) . . ?
C1 N1 C9 123.1(2) . . ?
C4 N1 C9 128.2(2) . . ?
C16 O1 C25 115.8(2) . . ?
C17 O3 C24 115.9(3) . . ?
C19 O5 C22 115.6(3) . . ?
C20 O7 C21 116.6(3) . . ?

loop_
_geom_bond_atom_site_label_1
_geom_bond_atom_site_label_2
_geom_bond_distance
_geom_bond_site_symmetry_2
_geom_bond_publ_flag
C1 C2 1.372(4) . ?
C1 N1 1.372(3) . ?
C1 C20 1.484(4) . ?
C2 C3 1.442(4) . ?
C2 C19 1.481(4) . ?
C3 C4 1.409(4) . ?
C3 C8 1.411(4) . ?
C4 N1 1.389(4) . ?
C4 C5 1.411(4) . ?
C5 C6 1.390(4) . ?
C5 C15 1.509(4) . ?
C6 C7 1.413(4) . ?
C6 C16 1.500(4) . ?
C7 C8 1.393(4) . ?
C7 C17 1.502(4) . ?
C8 C18 1.512(4) . ?
C9 C14 1.371(4) . ?
C9 C10 1.372(4) . ?
C9 N1 1.441(3) . ?
C10 C11 1.384(5) . ?
C10 H10 0.9300 . ?
C11 C12 1.371(5) . ?
C11 H11 0.9300 . ?
C12 C13 1.369(5) . ?
C12 H12 0.9300 . ?
C13 C14 1.377(4) . ?
C13 H13 0.9300 . ?
C14 H14 0.9300 . ?
C15 H15A 0.9600 . ?
C15 H15B 0.9600 . ?
C15 H15C 0.9600 . ?
C16 O2 1.196(3) . ?
C16 O1 1.333(3) . ?
C17 O4 1.189(4) . ?
C17 O3 1.331(4) . ?
C18 C23 1.503(6) . ?
C18 H18A 0.9700 . ?
C18 H18B 0.9700 . ?
C19 O6 1.199(3) . ?
C19 O5 1.327(3) . ?
C20 O8 1.195(4) . ?
C20 O7 1.320(4) . ?
C21 O7 1.451(4) . ?
C21 H21A 0.9600 . ?
C21 H21B 0.9600 . ?
C21 H21C 0.9600 . ?
C22 O5 1.447(4) . ?
C22 H22A 0.9600 . ?
C22 H22B 0.9600 . ?
C22 H22C 0.9600 . ?
C23 H23A 0.9600 . ?
C23 H23B 0.9600 . ?
C23 H23C 0.9600 . ?
C24 O3 1.453(4) . ?
C24 H24A 0.9600 . ?
C24 H24B 0.9600 . ?
C24 H24C 0.9600 . ?
C25 O1 1.444(4) . ?
C25 H25A 0.9600 . ?
C25 H25B 0.9600 . ?
C25 H25C 0.9600 . ?
